data_4301206
loop_
_publ_author_name
'Miloslav Pol\'a\<sek'
'Jan Kotek'
'Petr Hermann'
'Ivana C\'isa\<rov\'a'
'Koen Binnemans'
'Ivan Luke\<s'

_publ_section_title
;
Lanthanide(III) Complexes of Pyridine-N-Oxide Analogues of DOTA in Solution
and in the Solid State. A New Kind of Isomerism in Complexes of DOTA-like
Ligands
;
_journal_name_full 'Inorganic Chemistry'
_journal_page_first 466
_journal_page_last 475
_journal_paper_doi 10.1021/ic801597z
_journal_volume 48
_journal_year 2009
_chemical_compound_source 'synthesized by the authors'
_chemical_formula_moiety 'C20 H30 Nd N5 O8, 7.5(H2 O), H Cl, Cl, K'
_chemical_formula_sum 'C20 H46 Cl2 K N5 Nd O15.5'
_chemical_formula_weight 858.86
_chemical_name_systematic
; 
 ? 
;
_space_group_IT_number 2
_symmetry_cell_setting triclinic
_symmetry_space_group_name_Hall '-P 1'
_symmetry_space_group_name_H-M 'P -1'
_atom_sites_solution_hydrogens difmap
_atom_sites_solution_primary direct
_atom_sites_solution_secondary difmap
_audit_creation_method SHELXL-97
_cell_angle_alpha 68.9110(14)
_cell_angle_beta 76.426(2)
_cell_angle_gamma 87.844(2)
_cell_formula_units_Z 2
_cell_length_a 9.1639(2)
_cell_length_b 12.5348(4)
_cell_length_c 16.6075(6)
_cell_measurement_reflns_used 5695
_cell_measurement_temperature 150(1)
_cell_measurement_theta_max 25.03
_cell_measurement_theta_min 1.00
_cell_volume 1727.87(9)
_computing_cell_refinement 'COLLECT and DENZO'
_computing_data_collection 'COLLECT (Hooft, 1998) and DENZO (Otwinowski & Minor, 1997)'
_computing_data_reduction 'COLLECT and DENZO'
_computing_structure_refinement 'SHELXL-97 (Sheldrick, 1997)'
_computing_structure_solution 'SIR92 (Altomare et al., 1994)'
_diffrn_ambient_temperature 150(1)
_diffrn_detector_area_resol_mean 9.091
_diffrn_measured_fraction_theta_full 0.991
_diffrn_measured_fraction_theta_max 0.991
_diffrn_measurement_device_type 'Nonius KappaCCD area detector'
_diffrn_measurement_method '\f and \w scans to fill the Ewald sphere'
_diffrn_radiation_monochromator graphite
_diffrn_radiation_source 'fine-focus sealed tube'
_diffrn_radiation_type MoK\a
_diffrn_radiation_wavelength 0.71073
_diffrn_reflns_av_R_equivalents 0.0301
_diffrn_reflns_av_sigmaI/netI 0.0469
_diffrn_reflns_limit_h_max 10
_diffrn_reflns_limit_h_min -10
_diffrn_reflns_limit_k_max 14
_diffrn_reflns_limit_k_min -14
_diffrn_reflns_limit_l_max 19
_diffrn_reflns_limit_l_min -19
_diffrn_reflns_number 11251
_diffrn_reflns_theta_full 25.08
_diffrn_reflns_theta_max 25.08
_diffrn_reflns_theta_min 1.74
_diffrn_standards_number 0
_exptl_absorpt_coefficient_mu 1.848
_exptl_absorpt_correction_type none
_exptl_crystal_colour colourless
_exptl_crystal_density_diffrn 1.651
_exptl_crystal_density_method 'not measured'
_exptl_crystal_description rod
_exptl_crystal_F_000 876
_exptl_crystal_size_max 0.40
_exptl_crystal_size_mid 0.03
_exptl_crystal_size_min 0.02
_refine_diff_density_max 1.534
_refine_diff_density_min -1.215
_refine_diff_density_rms 0.119
_refine_ls_extinction_method none
_refine_ls_goodness_of_fit_ref 1.040
_refine_ls_hydrogen_treatment constr
_refine_ls_matrix_type full
_refine_ls_number_parameters 415
_refine_ls_number_reflns 6075
_refine_ls_number_restraints 0
_refine_ls_restrained_S_all 1.040
_refine_ls_R_factor_all 0.0457
_refine_ls_R_factor_gt 0.0354
_refine_ls_shift/su_max 0.000
_refine_ls_shift/su_mean 0.000
_refine_ls_structure_factor_coef Fsqd
_refine_ls_weighting_details 'calc w=1/[\s^2^(Fo^2^)+(0.0436P)^2^+3.6652P] where P=(Fo^2^+2Fc^2^)/3'
_refine_ls_weighting_scheme calc
_refine_ls_wR_factor_gt 0.0843
_refine_ls_wR_factor_ref 0.0895
_reflns_number_gt 5265
_reflns_number_total 6075
_reflns_threshold_expression >2sigma(I)
_cod_data_source_file ic801597z_si_002_1.cif
_cod_data_source_block ndpol
_cod_original_formula_sum 'C20 H46 Cl2 K N5 Nd O15.50'
_cod_database_code 4301206

loop_
_symmetry_equiv_pos_as_xyz
'x, y, z'
'-x, -y, -z'

loop_
_atom_site_label
_atom_site_type_symbol
_atom_site_fract_x
_atom_site_fract_y
_atom_site_fract_z
_atom_site_U_iso_or_equiv
_atom_site_adp_type
_atom_site_occupancy
_atom_site_symmetry_multiplicity
_atom_site_calc_flag
_atom_site_refinement_flags
_atom_site_disorder_assembly
_atom_site_disorder_group
Nd1 Nd -0.65521(2) -0.152237(19) -0.273879(15) 0.01430(9) Uani 1 1 d . . .
O1 O -0.6280(3) 0.0554(3) -0.3711(2) 0.0230(7) Uani 1 1 d . . .
H11 H -0.5528 0.0773 -0.4043 0.028 Uiso 1 1 d R . .
H12 H -0.6536 0.1118 -0.3618 0.028 Uiso 1 1 d R . .
N1 N -0.5466(4) -0.2717(3) -0.1307(2) 0.0182(8) Uani 1 1 d . . .
C2 C -0.4160(5) -0.3355(4) -0.1609(3) 0.0229(10) Uani 1 1 d . . .
H21 H -0.3295 -0.2823 -0.1924 0.027 Uiso 1 1 calc R . .
H22 H -0.3909 -0.3925 -0.1092 0.027 Uiso 1 1 calc R . .
C3 C -0.4473(5) -0.3936(4) -0.2203(3) 0.0228(10) Uani 1 1 d . . .
H31 H -0.3617 -0.4375 -0.2338 0.027 Uiso 1 1 calc R . .
H32 H -0.5336 -0.4469 -0.1886 0.027 Uiso 1 1 calc R . .
N4 N -0.4771(4) -0.3134(3) -0.3050(2) 0.0196(8) Uani 1 1 d . . .
C5 C -0.5481(5) -0.3810(4) -0.3452(3) 0.0220(10) Uani 1 1 d . . .
H51 H -0.4951 -0.4506 -0.3406 0.026 Uiso 1 1 calc R . .
H52 H -0.5384 -0.3367 -0.4077 0.026 Uiso 1 1 calc R . .
C6 C -0.7126(5) -0.4119(4) -0.3001(3) 0.0230(10) Uani 1 1 d . . .
H61 H -0.7535 -0.4546 -0.3289 0.028 Uiso 1 1 calc R . .
H62 H -0.7212 -0.4615 -0.2387 0.028 Uiso 1 1 calc R . .
N7 N -0.8032(4) -0.3109(3) -0.3021(2) 0.0189(8) Uani 1 1 d . . .
C8 C -0.9491(5) -0.3495(4) -0.2330(3) 0.0218(10) Uani 1 1 d . . .
H81 H -1.0211 -0.2907 -0.2463 0.026 Uiso 1 1 calc R . .
H82 H -0.9895 -0.4185 -0.2353 0.026 Uiso 1 1 calc R . .
C9 C -0.9287(5) -0.3727(4) -0.1413(3) 0.0237(10) Uani 1 1 d . . .
H91 H -1.0245 -0.3995 -0.0989 0.028 Uiso 1 1 calc R . .
H92 H -0.8595 -0.4334 -0.1275 0.028 Uiso 1 1 calc R . .
N10 N -0.8707(4) -0.2711(3) -0.1306(2) 0.0182(8) Uani 1 1 d . . .
C11 C -0.8165(5) -0.3103(4) -0.0462(3) 0.0214(10) Uani 1 1 d . . .
H111 H -0.8858 -0.3702 -0.0007 0.026 Uiso 1 1 calc R . .
H112 H -0.8162 -0.2467 -0.0260 0.026 Uiso 1 1 calc R . .
C12 C -0.6610(5) -0.3549(4) -0.0582(3) 0.0232(10) Uani 1 1 d . . .
H121 H -0.6298 -0.3748 -0.0029 0.028 Uiso 1 1 calc R . .
H122 H -0.6645 -0.4243 -0.0710 0.028 Uiso 1 1 calc R . .
C20 C -0.4816(5) -0.1938(4) -0.0970(3) 0.0189(9) Uani 1 1 d . . .
H201 H -0.4111 -0.1394 -0.1466 0.023 Uiso 1 1 calc R . .
H202 H -0.4245 -0.2391 -0.0553 0.023 Uiso 1 1 calc R . .
C21 C -0.5889(5) -0.1278(4) -0.0524(3) 0.0193(9) Uani 1 1 d . . .
N22 N -0.6705(4) -0.0486(3) -0.1006(2) 0.0182(8) Uani 1 1 d . . .
O22N O -0.6616(3) -0.0364(2) -0.18479(19) 0.0195(7) Uani 1 1 d . . .
C23 C -0.7604(5) 0.0203(4) -0.0666(3) 0.0264(11) Uani 1 1 d . . .
H231 H -0.8137 0.0746 -0.1018 0.032 Uiso 1 1 calc R . .
C24 C -0.7732(6) 0.0104(5) 0.0195(3) 0.0357(13) Uani 1 1 d . . .
H241 H -0.8340 0.0587 0.0425 0.043 Uiso 1 1 calc R . .
C25 C -0.6955(6) -0.0717(5) 0.0726(3) 0.0331(12) Uani 1 1 d . . .
H251 H -0.7056 -0.0807 0.1318 0.040 Uiso 1 1 calc R . .
C26 C -0.6032(5) -0.1392(4) 0.0353(3) 0.0263(11) Uani 1 1 d . . .
H261 H -0.5491 -0.1938 0.0697 0.032 Uiso 1 1 calc R . .
C30 C -0.3354(5) -0.2549(4) -0.3677(3) 0.0230(10) Uani 1 1 d . . .
H301 H -0.3459 -0.2367 -0.4279 0.028 Uiso 1 1 calc R . .
H302 H -0.2549 -0.3073 -0.3590 0.028 Uiso 1 1 calc R . .
C31 C -0.2910(5) -0.1460(4) -0.3579(3) 0.0187(9) Uani 1 1 d . . .
O311 O -0.3877(3) -0.0994(2) -0.31410(19) 0.0180(6) Uani 1 1 d . . .
O312 O -0.1616(3) -0.1021(3) -0.3955(2) 0.0232(7) Uani 1 1 d . . .
C40 C -0.8337(5) -0.2542(4) -0.3908(3) 0.0198(9) Uani 1 1 d . . .
H401 H -0.9225 -0.2104 -0.3855 0.024 Uiso 1 1 calc R . .
H402 H -0.8546 -0.3123 -0.4132 0.024 Uiso 1 1 calc R . .
C41 C -0.7044(5) -0.1757(4) -0.4566(3) 0.0187(10) Uani 1 1 d . . .
O411 O -0.6163(3) -0.1318(3) -0.42763(19) 0.0201(7) Uani 1 1 d . . .
O412 O -0.6921(4) -0.1553(3) -0.5378(2) 0.0280(8) Uani 1 1 d . . .
C50 C -0.9919(5) -0.1913(4) -0.1246(3) 0.0201(10) Uani 1 1 d . . .
H501 H -0.9699 -0.1464 -0.0916 0.024 Uiso 1 1 calc R . .
H502 H -1.0853 -0.2356 -0.0912 0.024 Uiso 1 1 calc R . .
C51 C -1.0141(5) -0.1104(4) -0.2133(3) 0.0165(9) Uani 1 1 d . . .
O511 O -0.9028(3) -0.0864(3) -0.27982(19) 0.0197(7) Uani 1 1 d . . .
O512 O -1.1392(3) -0.0673(3) -0.2150(2) 0.0235(7) Uani 1 1 d . . .
K1 K -1.19807(10) 0.06420(7) -0.34486(6) 0.01477(19) Uani 1 1 d . . .
Cl1 Cl -1.71049(13) 0.35558(10) -0.07697(8) 0.0283(3) Uani 1 1 d . . .
Cl2 Cl -1.17735(15) 0.37795(12) -0.20583(11) 0.0462(4) Uani 1 1 d . . .
O1W O -1.4140(3) 0.1168(3) -0.2599(2) 0.0224(7) Uani 1 1 d . . .
H11W H -1.4430 0.1818 -0.2518 0.027 Uiso 1 1 d R . .
H12W H -1.5005 0.0664 -0.2436 0.027 Uiso 1 1 d R . .
O2W O -1.0971(4) 0.2128(3) -0.3175(3) 0.0473(11) Uani 1 1 d . . .
H21W H -1.0134 0.2444 -0.3392 0.057 Uiso 1 1 d R . .
H22W H -1.1221 0.2647 -0.2895 0.057 Uiso 1 1 d R . .
O3W O -0.9487(3) 0.1021(3) -0.4346(2) 0.0249(7) Uani 1 1 d . . .
H31W H -0.9025 0.1019 -0.4937 0.030 Uiso 1 1 d R . .
H32W H -0.8941 0.0429 -0.4003 0.030 Uiso 1 1 d R . .
O4W O -1.4774(4) 0.3232(3) -0.2419(2) 0.0331(8) Uani 1 1 d . . .
H4W1 H -1.5389 0.3313 -0.2067 0.040 Uiso 1 1 d R . .
H4W2 H -1.4018 0.3497 -0.2371 0.040 Uiso 1 1 d R . .
O5W O -0.8832(5) -0.7467(3) -0.1752(3) 0.0489(11) Uani 1 1 d . . .
H51W H -0.9795 -0.7173 -0.1704 0.059 Uiso 1 1 d R . .
H52W H -0.8320 -0.7175 -0.1480 0.059 Uiso 1 1 d R . .
O6W O -0.7715(5) -0.7637(3) -0.3382(3) 0.0532(11) Uani 1 1 d . . .
H61W H -0.7946 -0.7564 -0.2795 0.064 Uiso 1 1 d R . .
H62W H -0.7562 -0.6976 -0.3797 0.064 Uiso 1 1 d R . .
O7W O -0.0494(7) -0.4636(5) -0.3978(4) 0.0214(13) Uani 0.50 1 d P . .
H71W H -0.0765 -0.4433 -0.4535 0.026 Uiso 0.50 1 d PR . .
H72W H -0.0105 -0.5387 -0.3840 0.026 Uiso 0.50 1 d PR . .
O8W O -0.2122(7) -0.4485(5) -0.5233(4) 0.0258(14) Uani 0.50 1 d P . .
H81W H -0.1335 -0.4748 -0.5466 0.031 Uiso 0.50 1 d PR . .
H82W H -0.2778 -0.5037 -0.4964 0.031 Uiso 0.50 1 d PR . .
O9W O -0.4272(7) -0.6305(5) -0.4347(4) 0.0221(14) Uani 0.50 1 d P . .
H91W H -0.4405 -0.6438 -0.3794 0.027 Uiso 0.50 1 d PR . .
H92W H -0.3925 -0.6907 -0.4426 0.027 Uiso 0.50 1 d PR . .

loop_
_atom_site_aniso_label
_atom_site_aniso_U_11
_atom_site_aniso_U_22
_atom_site_aniso_U_33
_atom_site_aniso_U_23
_atom_site_aniso_U_13
_atom_site_aniso_U_12
Nd1 0.01442(13) 0.01570(13) 0.01270(13) -0.00494(10) -0.00354(9) 0.00197(8)
O1 0.0231(16) 0.0173(16) 0.0238(17) -0.0052(14) -0.0004(13) 0.0014(12)
N1 0.0215(19) 0.0153(19) 0.019(2) -0.0065(16) -0.0070(15) 0.0031(14)
C2 0.022(2) 0.023(2) 0.022(2) -0.004(2) -0.0096(19) 0.0092(18)
C3 0.026(2) 0.015(2) 0.029(3) -0.010(2) -0.008(2) 0.0059(18)
N4 0.0209(19) 0.0170(19) 0.021(2) -0.0081(16) -0.0033(15) 0.0015(15)
C5 0.030(3) 0.018(2) 0.022(2) -0.013(2) -0.0046(19) 0.0057(18)
C6 0.030(3) 0.015(2) 0.024(3) -0.007(2) -0.008(2) 0.0001(18)
N7 0.0210(19) 0.0181(19) 0.0147(19) -0.0023(16) -0.0036(15) -0.0031(15)
C8 0.019(2) 0.020(2) 0.027(3) -0.009(2) -0.0046(19) -0.0043(18)
C9 0.024(2) 0.020(2) 0.023(3) -0.004(2) -0.0035(19) -0.0017(18)
N10 0.0183(19) 0.0180(19) 0.0152(19) -0.0027(16) -0.0039(15) 0.0020(14)
C11 0.027(2) 0.020(2) 0.014(2) -0.0021(19) -0.0050(19) -0.0022(19)
C12 0.026(2) 0.021(2) 0.021(2) -0.003(2) -0.010(2) 0.0021(18)
C20 0.020(2) 0.021(2) 0.015(2) -0.0051(19) -0.0061(18) 0.0044(17)
C21 0.021(2) 0.020(2) 0.017(2) -0.0083(19) -0.0036(18) 0.0004(18)
N22 0.0211(19) 0.021(2) 0.0146(19) -0.0086(16) -0.0059(15) 0.0045(15)
O22N 0.0267(17) 0.0218(17) 0.0138(16) -0.0095(13) -0.0079(13) 0.0056(13)
C23 0.027(3) 0.028(3) 0.030(3) -0.016(2) -0.009(2) 0.010(2)
C24 0.042(3) 0.046(3) 0.027(3) -0.026(3) -0.005(2) 0.013(2)
C25 0.038(3) 0.048(3) 0.019(3) -0.019(2) -0.007(2) 0.003(2)
C26 0.031(3) 0.028(3) 0.021(3) -0.009(2) -0.008(2) -0.002(2)
C30 0.021(2) 0.024(3) 0.025(3) -0.013(2) -0.0005(19) 0.0012(18)
C31 0.017(2) 0.025(2) 0.015(2) -0.0072(19) -0.0057(18) 0.0036(18)
O311 0.0140(15) 0.0220(16) 0.0190(16) -0.0093(13) -0.0027(12) 0.0018(12)
O312 0.0150(16) 0.0306(18) 0.0240(18) -0.0140(15) 0.0027(13) -0.0031(13)
C40 0.024(2) 0.022(2) 0.016(2) -0.0082(19) -0.0092(18) 0.0039(18)
C41 0.025(2) 0.017(2) 0.017(2) -0.0095(19) -0.0064(19) 0.0099(18)
O411 0.0229(16) 0.0205(16) 0.0153(16) -0.0053(13) -0.0030(13) -0.0020(12)
O412 0.039(2) 0.0284(19) 0.0158(18) -0.0047(14) -0.0106(14) -0.0010(15)
C50 0.015(2) 0.027(3) 0.018(2) -0.009(2) -0.0006(18) 0.0031(18)
C51 0.019(2) 0.020(2) 0.015(2) -0.0081(18) -0.0086(18) 0.0023(17)
O511 0.0174(16) 0.0238(17) 0.0156(16) -0.0041(13) -0.0045(13) 0.0025(12)
O512 0.0164(16) 0.0296(18) 0.0231(17) -0.0078(14) -0.0056(13) 0.0066(13)
K1 0.0183(5) 0.0157(5) 0.0106(4) -0.0051(4) -0.0032(3) 0.0007(3)
Cl1 0.0312(6) 0.0237(6) 0.0259(6) -0.0038(5) -0.0076(5) 0.0026(5)
Cl2 0.0350(7) 0.0440(8) 0.0788(11) -0.0394(8) -0.0239(7) 0.0142(6)
O1W 0.0230(16) 0.0238(17) 0.0232(17) -0.0125(14) -0.0040(13) 0.0006(13)
O2W 0.033(2) 0.053(3) 0.069(3) -0.047(2) 0.0048(19) -0.0102(17)
O3W 0.0214(16) 0.0319(19) 0.0200(17) -0.0082(15) -0.0044(13) 0.0037(13)
O4W 0.0281(19) 0.033(2) 0.042(2) -0.0198(17) -0.0051(16) 0.0020(15)
O5W 0.052(2) 0.052(3) 0.065(3) -0.038(2) -0.034(2) 0.024(2)
O6W 0.068(3) 0.032(2) 0.053(3) -0.017(2) 0.000(2) 0.0080(19)
O7W 0.037(4) 0.013(3) 0.017(3) -0.007(3) -0.008(3) -0.004(3)
O8W 0.027(3) 0.023(3) 0.021(3) -0.005(3) 0.003(3) -0.001(3)
O9W 0.044(4) 0.008(3) 0.014(3) -0.003(2) -0.009(3) 0.003(3)

loop_
_atom_type_symbol
_atom_type_description
_atom_type_scat_dispersion_real
_atom_type_scat_dispersion_imag
_atom_type_scat_source
C C 0.0033 0.0016 'International Tables Vol C Tables 4.2.6.8 and 6.1.1.4'
H H 0.0000 0.0000 'International Tables Vol C Tables 4.2.6.8 and 6.1.1.4'
N N 0.0061 0.0033 'International Tables Vol C Tables 4.2.6.8 and 6.1.1.4'
O O 0.0106 0.0060 'International Tables Vol C Tables 4.2.6.8 and 6.1.1.4'
Cl Cl 0.1484 0.1585 'International Tables Vol C Tables 4.2.6.8 and 6.1.1.4'
K K 0.2009 0.2494 'International Tables Vol C Tables 4.2.6.8 and 6.1.1.4'
Nd Nd -0.1943 3.0179 'International Tables Vol C Tables 4.2.6.8 and 6.1.1.4'

loop_
_geom_angle_atom_site_label_1
_geom_angle_atom_site_label_2
_geom_angle_atom_site_label_3
_geom_angle
_geom_angle_site_symmetry_1
_geom_angle_site_symmetry_3
_geom_angle_publ_flag
O511 Nd1 O22N 83.42(10) . . ?
O511 Nd1 O411 87.74(10) . . ?
O22N Nd1 O411 139.94(10) . . ?
O511 Nd1 O311 146.25(10) . . ?
O22N Nd1 O311 81.91(10) . . ?
O411 Nd1 O311 84.27(10) . . ?
O511 Nd1 O1 72.46(10) . . ?
O22N Nd1 O1 70.28(10) . . ?
O411 Nd1 O1 69.79(10) . . ?
O311 Nd1 O1 74.00(10) . . ?
O511 Nd1 N4 140.60(11) . . ?
O22N Nd1 N4 134.10(10) . . ?
O411 Nd1 N4 70.40(11) . . ?
O311 Nd1 N4 65.71(10) . . ?
O1 Nd1 N4 125.00(10) . . ?
O511 Nd1 N7 73.55(11) . . ?
O22N Nd1 N7 145.81(10) . . ?
O411 Nd1 N7 65.10(10) . . ?
O311 Nd1 N7 130.45(10) . . ?
O1 Nd1 N7 123.50(10) . . ?
N4 Nd1 N7 67.62(11) . . ?
O511 Nd1 N10 66.03(10) . . ?
O22N Nd1 N10 80.24(11) . . ?
O411 Nd1 N10 130.61(11) . . ?
O311 Nd1 N10 139.73(10) . . ?
O1 Nd1 N10 131.14(10) . . ?
N4 Nd1 N10 103.58(11) . . ?
N7 Nd1 N10 67.52(11) . . ?
O511 Nd1 N1 129.20(10) . . ?
O22N Nd1 N1 71.20(10) . . ?
O411 Nd1 N1 138.81(10) . . ?
O311 Nd1 N1 73.38(10) . . ?
O1 Nd1 N1 132.09(10) . . ?
N4 Nd1 N1 68.95(11) . . ?
N7 Nd1 N1 104.35(11) . . ?
N10 Nd1 N1 66.75(11) . . ?
Nd1 O1 H11 117.4 . . ?
Nd1 O1 H12 132.8 . . ?
H11 O1 H12 100.1 . . ?
C20 N1 C12 110.8(3) . . ?
C20 N1 C2 104.8(3) . . ?
C12 N1 C2 109.2(3) . . ?
C20 N1 Nd1 111.3(2) . . ?
C12 N1 Nd1 112.7(2) . . ?
C2 N1 Nd1 107.7(2) . . ?
C3 C2 N1 113.0(4) . . ?
C3 C2 H21 109.0 . . ?
N1 C2 H21 109.0 . . ?
C3 C2 H22 109.0 . . ?
N1 C2 H22 109.0 . . ?
H21 C2 H22 107.8 . . ?
N4 C3 C2 113.8(4) . . ?
N4 C3 H31 108.8 . . ?
C2 C3 H31 108.8 . . ?
N4 C3 H32 108.8 . . ?
C2 C3 H32 108.8 . . ?
H31 C3 H32 107.7 . . ?
C30 N4 C3 110.7(3) . . ?
C30 N4 C5 109.3(3) . . ?
C3 N4 C5 108.2(3) . . ?
C30 N4 Nd1 107.4(2) . . ?
C3 N4 Nd1 109.7(2) . . ?
C5 N4 Nd1 111.4(2) . . ?
N4 C5 C6 112.1(3) . . ?
N4 C5 H51 109.2 . . ?
C6 C5 H51 109.2 . . ?
N4 C5 H52 109.2 . . ?
C6 C5 H52 109.2 . . ?
H51 C5 H52 107.9 . . ?
N7 C6 C5 113.3(4) . . ?
N7 C6 H61 108.9 . . ?
C5 C6 H61 108.9 . . ?
N7 C6 H62 108.9 . . ?
C5 C6 H62 108.9 . . ?
H61 C6 H62 107.7 . . ?
C40 N7 C6 110.2(3) . . ?
C40 N7 C8 109.8(3) . . ?
C6 N7 C8 109.0(3) . . ?
C40 N7 Nd1 105.8(2) . . ?
C6 N7 Nd1 111.7(2) . . ?
C8 N7 Nd1 110.4(3) . . ?
C9 C8 N7 111.7(3) . . ?
C9 C8 H81 109.3 . . ?
N7 C8 H81 109.3 . . ?
C9 C8 H82 109.3 . . ?
N7 C8 H82 109.3 . . ?
H81 C8 H82 107.9 . . ?
N10 C9 C8 113.3(4) . . ?
N10 C9 H91 108.9 . . ?
C8 C9 H91 108.9 . . ?
N10 C9 H92 108.9 . . ?
C8 C9 H92 108.9 . . ?
H91 C9 H92 107.7 . . ?
C50 N10 C9 109.9(3) . . ?
C50 N10 C11 109.2(3) . . ?
C9 N10 C11 108.5(3) . . ?
C50 N10 Nd1 105.5(2) . . ?
C9 N10 Nd1 111.2(3) . . ?
C11 N10 Nd1 112.5(2) . . ?
N10 C11 C12 112.5(4) . . ?
N10 C11 H111 109.1 . . ?
C12 C11 H111 109.1 . . ?
N10 C11 H112 109.1 . . ?
C12 C11 H112 109.1 . . ?
H111 C11 H112 107.8 . . ?
N1 C12 C11 113.6(4) . . ?
N1 C12 H121 108.8 . . ?
C11 C12 H121 108.8 . . ?
N1 C12 H122 108.8 . . ?
C11 C12 H122 108.8 . . ?
H121 C12 H122 107.7 . . ?
N1 C20 C21 117.3(3) . . ?
N1 C20 H201 108.0 . . ?
C21 C20 H201 108.0 . . ?
N1 C20 H202 108.0 . . ?
C21 C20 H202 108.0 . . ?
H201 C20 H202 107.2 . . ?
N22 C21 C26 118.0(4) . . ?
N22 C21 C20 119.0(4) . . ?
C26 C21 C20 122.9(4) . . ?
O22N N22 C23 118.1(4) . . ?
O22N N22 C21 119.7(3) . . ?
C23 N22 C21 122.2(4) . . ?
N22 O22N Nd1 139.7(2) . . ?
N22 C23 C24 120.0(4) . . ?
N22 C23 H231 120.0 . . ?
C24 C23 H231 120.0 . . ?
C23 C24 C25 120.2(5) . . ?
C23 C24 H241 119.9 . . ?
C25 C24 H241 119.9 . . ?
C26 C25 C24 118.1(5) . . ?
C26 C25 H251 120.9 . . ?
C24 C25 H251 120.9 . . ?
C25 C26 C21 121.5(5) . . ?
C25 C26 H261 119.3 . . ?
C21 C26 H261 119.3 . . ?
N4 C30 C31 114.2(4) . . ?
N4 C30 H301 108.7 . . ?
C31 C30 H301 108.7 . . ?
N4 C30 H302 108.7 . . ?
C31 C30 H302 108.7 . . ?
H301 C30 H302 107.6 . . ?
O312 C31 O311 121.6(4) . . ?
O312 C31 C30 118.9(4) . . ?
O311 C31 C30 119.4(4) . . ?
O312 C31 K1 59.2(2) . 1_655 ?
O311 C31 K1 62.4(2) . 1_655 ?
C30 C31 K1 178.0(3) . 1_655 ?
C31 O311 Nd1 122.2(3) . . ?
C31 O311 K1 91.5(2) . 1_655 ?
Nd1 O311 K1 143.31(12) . 1_655 ?
C31 O312 K1 95.4(3) . 1_655 ?
N7 C40 C41 112.7(4) . . ?
N7 C40 H401 109.0 . . ?
C41 C40 H401 109.0 . . ?
N7 C40 H402 109.0 . . ?
C41 C40 H402 109.0 . . ?
H401 C40 H402 107.8 . . ?
O412 C41 O411 123.4(4) . . ?
O412 C41 C40 118.1(4) . . ?
O411 C41 C40 118.5(4) . . ?
O412 C41 K1 23.8(2) . 2_354 ?
O411 C41 K1 128.1(3) . 2_354 ?
C40 C41 K1 107.5(3) . 2_354 ?
C41 O411 Nd1 123.7(3) . . ?
C41 O412 K1 143.5(3) . 2_354 ?
N10 C50 C51 114.6(3) . . ?
N10 C50 H501 108.6 . . ?
C51 C50 H501 108.6 . . ?
N10 C50 H502 108.6 . . ?
C51 C50 H502 108.6 . . ?
H501 C50 H502 107.6 . . ?
O512 C51 O511 124.4(4) . . ?
O512 C51 C50 117.6(4) . . ?
O511 C51 C50 118.0(3) . . ?
O512 C51 K1 37.6(2) . . ?
O511 C51 K1 86.8(2) . . ?
C50 C51 K1 155.1(3) . . ?
C51 O511 Nd1 124.6(3) . . ?
C51 O511 K1 71.3(2) . . ?
Nd1 O511 K1 163.30(12) . . ?
C51 O512 K1 123.6(3) . . ?
O412 K1 O2W 104.70(14) 2_354 . ?
O412 K1 O512 164.22(12) 2_354 . ?
O2W K1 O512 89.04(14) . . ?
O412 K1 O1W 83.97(11) 2_354 . ?
O2W K1 O1W 78.85(12) . . ?
O512 K1 O1W 91.27(11) . . ?
O412 K1 O3W 94.27(11) 2_354 . ?
O2W K1 O3W 74.35(12) . . ?
O512 K1 O3W 96.94(11) . . ?
O1W K1 O3W 151.77(12) . . ?
O412 K1 O312 88.24(11) 2_354 1_455 ?
O2W K1 O312 149.93(12) . 1_455 ?
O512 K1 O312 83.35(11) . 1_455 ?
O1W K1 O312 130.18(11) . 1_455 ?
O3W K1 O312 77.75(10) . 1_455 ?
O412 K1 O311 82.87(11) 2_354 1_455 ?
O2W K1 O311 155.42(12) . 1_455 ?
O512 K1 O311 81.45(10) . 1_455 ?
O1W K1 O311 78.75(10) . 1_455 ?
O3W K1 O311 129.11(11) . 1_455 ?
O312 K1 O311 51.44(9) 1_455 1_455 ?
O412 K1 C31 85.44(12) 2_354 1_455 ?
O2W K1 C31 169.63(14) . 1_455 ?
O512 K1 C31 81.24(12) . 1_455 ?
O1W K1 C31 104.82(11) . 1_455 ?
O3W K1 C31 103.11(12) . 1_455 ?
O312 K1 C31 25.38(10) 1_455 1_455 ?
O311 K1 C31 26.07(10) 1_455 1_455 ?
O412 K1 C51 163.43(12) 2_354 . ?
O2W K1 C51 87.87(13) . . ?
O512 K1 C51 18.84(10) . . ?
O1W K1 C51 109.44(11) . . ?
O3W K1 C51 78.52(11) . . ?
O312 K1 C51 75.70(11) 1_455 . ?
O311 K1 C51 90.11(10) 1_455 . ?
C31 K1 C51 81.76(11) 1_455 . ?
O412 K1 O511 145.99(10) 2_354 . ?
O2W K1 O511 86.09(12) . . ?
O512 K1 O511 40.68(9) . . ?
O1W K1 O511 130.02(9) . . ?
O3W K1 O511 57.08(9) . . ?
O312 K1 O511 69.28(9) 1_455 . ?
O311 K1 O511 100.73(8) 1_455 . ?
C31 K1 O511 84.18(10) 1_455 . ?
C51 K1 O511 21.85(9) . . ?
O412 K1 C41 12.67(11) 2_354 2_354 ?
O2W K1 C41 108.52(14) . 2_354 ?
O512 K1 C41 161.83(11) . 2_354 ?
O1W K1 C41 96.57(10) . 2_354 ?
O3W K1 C41 83.81(11) . 2_354 ?
O312 K1 C41 79.06(10) 1_455 2_354 ?
O311 K1 C41 84.03(10) 1_455 2_354 ?
C31 K1 C41 80.92(11) 1_455 2_354 ?
C51 K1 C41 151.69(10) . 2_354 ?
O511 K1 C41 133.34(9) . 2_354 ?
O412 K1 H11W 81.5 2_354 . ?
O2W K1 H11W 68.4 . . ?
O512 K1 H11W 96.8 . . ?
O1W K1 H11W 12.0 . . ?
O3W K1 H11W 139.9 . . ?
O312 K1 H11W 141.3 1_455 . ?
O311 K1 H11W 90.2 1_455 . ?
C31 K1 H11W 116.2 1_455 . ?
C51 K1 H11W 113.6 . . ?
O511 K1 H11W 131.8 . . ?
C41 K1 H11W 94.1 2_354 . ?
O412 K1 H12W 81.7 2_354 . ?
O2W K1 H12W 96.3 . . ?
O512 K1 H12W 89.2 . . ?
O1W K1 H12W 17.6 . . ?
O3W K1 H12W 168.6 . . ?
O312 K1 H12W 112.6 1_455 . ?
O311 K1 H12W 61.1 1_455 . ?
C31 K1 H12W 87.2 1_455 . ?
C51 K1 H12W 108.0 . . ?
O511 K1 H12W 129.9 . . ?
C41 K1 H12W 93.3 2_354 . ?
H11W K1 H12W 29.2 . . ?
O412 K1 H21W 104.3 2_354 . ?
O2W K1 H21W 12.7 . . ?
O512 K1 H21W 90.8 . . ?
O1W K1 H21W 91.4 . . ?
O3W K1 H21W 61.6 . . ?
O312 K1 H21W 138.0 1_455 . ?
O311 K1 H21W 167.3 1_455 . ?
C31 K1 H21W 162.0 1_455 . ?
C51 K1 H21W 85.6 . . ?
O511 K1 H21W 79.4 . . ?
C41 K1 H21W 105.3 2_354 . ?
H11W K1 H21W 80.6 . . ?
H12W K1 H21W 108.9 . . ?
O412 K1 H32W 112.4 2_354 . ?
O2W K1 H32W 78.5 . . ?
O512 K1 H32W 77.5 . . ?
O1W K1 H32W 154.8 . . ?
O3W K1 H32W 19.9 . . ?
O312 K1 H32W 71.5 1_455 . ?
O311 K1 H32W 120.8 1_455 . ?
C31 K1 H32W 95.8 1_455 . ?
C51 K1 H32W 58.9 . . ?
O511 K1 H32W 37.2 . . ?
C41 K1 H32W 100.9 2_354 . ?
H11W K1 H32W 146.5 . . ?
H12W K1 H32W 165.7 . . ?
H21W K1 H32W 66.7 . . ?
K1 O1W H11W 134.5 . . ?
K1 O1W H12W 113.9 . . ?
H11W O1W H12W 109.1 . . ?
K1 O2W H21W 128.2 . . ?
K1 O2W H22W 142.6 . . ?
H21W O2W H22W 88.9 . . ?
K1 O3W H31W 133.6 . . ?
K1 O3W H32W 102.9 . . ?
H31W O3W H32W 99.5 . . ?
H4W1 O4W H4W2 105.1 . . ?
H51W O5W H52W 108.2 . . ?
H61W O6W H62W 110.6 . . ?
H71W O7W H72W 108.0 . . ?
H81W O8W H82W 107.4 . . ?
H91W O9W H92W 106.2 . . ?

loop_
_geom_bond_atom_site_label_1
_geom_bond_atom_site_label_2
_geom_bond_distance
_geom_bond_site_symmetry_2
_geom_bond_publ_flag
Nd1 O511 2.397(3) . ?
Nd1 O22N 2.409(3) . ?
Nd1 O411 2.413(3) . ?
Nd1 O311 2.435(3) . ?
Nd1 O1 2.506(3) . ?
Nd1 N4 2.669(3) . ?
Nd1 N7 2.681(4) . ?
Nd1 N10 2.692(3) . ?
Nd1 N1 2.706(4) . ?
O1 H11 0.7629 . ?
O1 H12 0.7924 . ?
N1 C20 1.488(6) . ?
N1 C12 1.491(6) . ?
N1 C2 1.503(5) . ?
C2 C3 1.501(6) . ?
C2 H21 0.9700 . ?
C2 H22 0.9700 . ?
C3 N4 1.485(6) . ?
C3 H31 0.9700 . ?
C3 H32 0.9700 . ?
N4 C30 1.482(6) . ?
N4 C5 1.496(6) . ?
C5 C6 1.513(6) . ?
C5 H51 0.9700 . ?
C5 H52 0.9700 . ?
C6 N7 1.482(6) . ?
C6 H61 0.9700 . ?
C6 H62 0.9700 . ?
N7 C40 1.476(5) . ?
N7 C8 1.506(5) . ?
C8 C9 1.501(6) . ?
C8 H81 0.9700 . ?
C8 H82 0.9700 . ?
C9 N10 1.481(6) . ?
C9 H91 0.9700 . ?
C9 H92 0.9700 . ?
N10 C50 1.476(5) . ?
N10 C11 1.505(5) . ?
C11 C12 1.506(6) . ?
C11 H111 0.9700 . ?
C11 H112 0.9700 . ?
C12 H121 0.9700 . ?
C12 H122 0.9700 . ?
C20 C21 1.496(6) . ?
C20 H201 0.9700 . ?
C20 H202 0.9700 . ?
C21 N22 1.356(6) . ?
C21 C26 1.385(6) . ?
N22 O22N 1.334(4) . ?
N22 C23 1.350(6) . ?
C23 C24 1.366(7) . ?
C23 H231 0.9300 . ?
C24 C25 1.389(7) . ?
C24 H241 0.9300 . ?
C25 C26 1.377(7) . ?
C25 H251 0.9300 . ?
C26 H261 0.9300 . ?
C30 C31 1.512(6) . ?
C30 H301 0.9700 . ?
C30 H302 0.9700 . ?
C31 O312 1.246(5) . ?
C31 O311 1.273(5) . ?
C31 K1 2.895(5) 1_655 ?
O311 K1 2.566(3) 1_655 ?
O312 K1 2.498(3) 1_655 ?
C40 C41 1.508(6) . ?
C40 H401 0.9700 . ?
C40 H402 0.9700 . ?
C41 O412 1.256(5) . ?
C41 O411 1.262(5) . ?
C41 K1 3.405(4) 2_354 ?
O412 K1 2.312(3) 2_354 ?
C50 C51 1.512(6) . ?
C50 H501 0.9700 . ?
C50 H502 0.9700 . ?
C51 O512 1.251(5) . ?
C51 O511 1.268(5) . ?
C51 K1 3.228(4) . ?
O511 K1 3.402(3) . ?
O512 K1 2.363(3) . ?
K1 O412 2.312(3) 2_354 ?
K1 O2W 2.338(4) . ?
K1 O1W 2.367(3) . ?
K1 O3W 2.375(3) . ?
K1 O312 2.498(3) 1_455 ?
K1 O311 2.566(3) 1_455 ?
K1 C31 2.895(5) 1_455 ?
K1 C41 3.405(4) 2_354 ?
K1 H11W 3.0593 . ?
K1 H12W 2.8895 . ?
K1 H21W 2.9138 . ?
K1 H32W 2.7557 . ?
O1W H11W 0.8929 . ?
O1W H12W 0.9566 . ?
O2W H21W 0.8154 . ?
O2W H22W 0.9211 . ?
O3W H31W 0.9744 . ?
O3W H32W 0.9630 . ?
O4W H4W1 0.7439 . ?
O4W H4W2 0.8112 . ?
O5W H51W 0.9411 . ?
O5W H52W 0.8893 . ?
O6W H61W 0.9857 . ?
O6W H62W 0.8564 . ?
O7W H71W 0.9562 . ?
O7W H72W 0.9620 . ?
O8W H81W 0.8494 . ?
O8W H82W 0.8502 . ?
O9W H91W 0.8505 . ?
O9W H92W 0.8497 . ?
